data_7707266
loop_
_publ_author_name
'Xiao, Wanru'
'Li, Shujun'
'Zhao, Yue'
'Ma, Yubin'
'Li, Na'
'Zhang, Jie'
'Chen, Xuenian'

_publ_section_title
;
 Multinuclear transition metal-containing polyoxometalates constructed
 from Nb/W mixed-addendum precursors: synthesis, structures and catalytic
 performance.
;
_journal_issue 25
_journal_name_full 'Dalton transactions (Cambridge, England : 2003)'
_journal_page_first 8690
_journal_page_last 8695
_journal_paper_doi 10.1039/d1dt00924a
_journal_volume 50
_journal_year 2021
_chemical_formula_moiety 'Cu1.333 Nb3 O67 P2 W15, 4.333(O)'
_chemical_formula_sum 'Cu1.33 Nb3 O62.33 P2 W15'
_chemical_formula_weight 4180.47
_space_group_crystal_system trigonal
_space_group_IT_number 147
_space_group_name_Hall '-P 3'
_space_group_name_H-M_alt 'P -3'
_atom_sites_solution_primary dual
_audit_creation_date 2020-10-08
_audit_creation_method
;
Olex2 1.3
(compiled 2020.07.31 svn.rc2a77460 for OlexSys, GUI svn.r6145)
;
_audit_update_record
;
2020-11-14 deposited with the CCDC.	2021-04-28 downloaded from the CCDC.
;
_cell_angle_alpha 90
_cell_angle_beta 90
_cell_angle_gamma 120
_cell_formula_units_Z 6
_cell_length_a 34.2443(4)
_cell_length_b 34.2443(4)
_cell_length_c 13.7584(2)
_cell_measurement_reflns_used 11232
_cell_measurement_temperature 293(2)
_cell_measurement_theta_max 71.4860
_cell_measurement_theta_min 4.1060
_cell_volume 13972.5(3)
_computing_cell_refinement 'CrysAlisPro 1.171.40.42a (Rigaku OD, 2019)'
_computing_data_collection 'CrysAlisPro 1.171.40.42a (Rigaku OD, 2019)'
_computing_data_reduction 'CrysAlisPro 1.171.40.42a (Rigaku OD, 2019)'
_computing_molecular_graphics 'Olex2 1.3 (Dolomanov et al., 2009)'
_computing_publication_material 'Olex2 1.3 (Dolomanov et al., 2009)'
_computing_structure_refinement 'SHELXL 2018/3 (Sheldrick, 2015)'
_computing_structure_solution 'SHELXT 2018/2 (Sheldrick, 2018)'
_diffrn_ambient_temperature 293(2)
_diffrn_detector 'CCD plate'
_diffrn_detector_area_resol_mean 8.0521
_diffrn_detector_type EosS2
_diffrn_measured_fraction_theta_full 0.996
_diffrn_measured_fraction_theta_max 0.975
_diffrn_measurement_details
;
List of Runs (angles in degrees, time in seconds):

  # Type    Start    End  Width  t~exp~   \w     \q     \k     \f   Frames
#--------------------------------------------------------------------------
  1  \w    -67.00 -13.00   1.00    3.00    --  -35.62 140.00-105.00   54
  2  \w    128.00 174.00   1.00   25.86    --  107.12 130.00  80.00   46
  3  \w     79.00 117.00   1.00   25.86    --  107.12-127.00  66.00   38
  4  \w     39.00  65.00   1.00   25.86    --  107.12-127.00  66.00   26
  5  \w     58.00  95.00   1.00    3.00    --   35.62-140.00-164.00   37
  6  \w    -24.00  51.00   1.00    3.00    --   35.62 -57.00-150.00   75
  7  \w     68.00  98.00   1.00    3.00    --   35.62  57.00 -90.00   30
  8  \w     63.00 124.00   1.00   25.86    --  107.12 -61.00-180.00   61
  9  \w     40.00 124.00   1.00   25.86    --  107.12 -45.00-120.00   84
 10  \w     65.00 128.00   1.00   25.86    --  107.12  -5.00-170.00   63
;
_diffrn_measurement_device 'four-circle diffractometer'
_diffrn_measurement_device_type 'SuperNova, Dual, Cu at home/near, EosS2'
_diffrn_measurement_method '\w scans'
_diffrn_orient_matrix_type 'CrysAlisPro convention (1999,Acta A55,543-557)'
_diffrn_orient_matrix_UB_11 0.0368461000
_diffrn_orient_matrix_UB_12 0.0501652000
_diffrn_orient_matrix_UB_13 0.0010722000
_diffrn_orient_matrix_UB_21 0.0365986000
_diffrn_orient_matrix_UB_22 -0.0134570000
_diffrn_orient_matrix_UB_23 -0.0069344000
_diffrn_orient_matrix_UB_31 -0.0019705000
_diffrn_orient_matrix_UB_32 0.0012211000
_diffrn_orient_matrix_UB_33 -0.1117663000
_diffrn_radiation_monochromator mirror
_diffrn_radiation_probe x-ray
_diffrn_radiation_type 'Cu K\a'
_diffrn_radiation_wavelength 1.54184
_diffrn_reflns_av_R_equivalents 0.0725
_diffrn_reflns_av_unetI/netI 0.0974
_diffrn_reflns_Laue_measured_fraction_full 0.996
_diffrn_reflns_Laue_measured_fraction_max 0.975
_diffrn_reflns_limit_h_max 28
_diffrn_reflns_limit_h_min -40
_diffrn_reflns_limit_k_max 42
_diffrn_reflns_limit_k_min -23
_diffrn_reflns_limit_l_max 7
_diffrn_reflns_limit_l_min -16
_diffrn_reflns_number 32969
_diffrn_reflns_point_group_measured_fraction_full 0.996
_diffrn_reflns_point_group_measured_fraction_max 0.975
_diffrn_reflns_theta_full 67.684
_diffrn_reflns_theta_max 71.638
_diffrn_reflns_theta_min 3.541
_diffrn_source 'micro-focus sealed X-ray tube'
_diffrn_source_type 'SuperNova (Cu) X-ray Source'
_exptl_absorpt_coefficient_mu 37.376
_exptl_absorpt_correction_T_max 1.00000
_exptl_absorpt_correction_T_min 0.06705
_exptl_absorpt_correction_type multi-scan
_exptl_absorpt_process_details
;
CrysAlisPro 1.171.40.42a (Rigaku Oxford Diffraction, 2019)
Empirical absorption correction using spherical harmonics,
 implemented in SCALE3 ABSPACK scaling algorithm.
;
_exptl_crystal_colour 'clear light green'
_exptl_crystal_colour_lustre clear
_exptl_crystal_colour_modifier light
_exptl_crystal_colour_primary green
_exptl_crystal_density_diffrn 2.981
_exptl_crystal_description block
_exptl_crystal_F_000 10802
_exptl_crystal_size_max 0.1
_exptl_crystal_size_mid 0.05
_exptl_crystal_size_min 0.05
_refine_diff_density_max 5.351
_refine_diff_density_min -3.671
_refine_diff_density_rms 0.559
_refine_ls_extinction_method none
_refine_ls_goodness_of_fit_ref 1.061
_refine_ls_hydrogen_treatment undef
_refine_ls_matrix_type full
_refine_ls_number_parameters 794
_refine_ls_number_reflns 17739
_refine_ls_number_restraints 156
_refine_ls_restrained_S_all 1.057
_refine_ls_R_factor_all 0.0998
_refine_ls_R_factor_gt 0.0805
_refine_ls_shift/su_max 0.010
_refine_ls_shift/su_mean 0.000
_refine_ls_structure_factor_coef Fsqd
_refine_ls_weighting_details 'w=1/[\s^2^(Fo^2^)+(0.1063P)^2^+635.3656P] where P=(Fo^2^+2Fc^2^)/3'
_refine_ls_weighting_scheme calc
_refine_ls_wR_factor_gt 0.2105
_refine_ls_wR_factor_ref 0.2266
_reflns_Friedel_coverage 0.000
_reflns_number_gt 13159
_reflns_number_total 17739
_reflns_threshold_expression 'I > 2\s(I)'
_cod_data_source_file d1dt00924a2.cif
_cod_data_source_block xwr20200905
_cod_depositor_comments 'Adding full bibliography for 7707266--7707269.cif.'
_cod_original_cell_volume 13972.5(4)
_cod_database_code 7707266
_shelx_shelxl_version_number 2018/3
_chemical_oxdiff_formula 'P1 O1 W1 Nb1 Cu1 '
_shelx_space_group_comment
;
The symmetry employed for this shelxl refinement is uniquely defined
by the following loop, which should always be used as a source of
symmetry information in preference to the above space-group names.
They are only intended as comments.
;
_shelx_estimated_absorpt_t_max 0.257
_shelx_estimated_absorpt_t_min 0.118
_reflns_odcompleteness_completeness 99.66
_reflns_odcompleteness_iscentric 1
_reflns_odcompleteness_theta 66.97
_olex2_refinement_description
;
1. Restrained distances
 O6-Cu2
 2.1 with sigma of 0.01
 Cu2-O4
 2.03 with sigma of 0.01
 O4-O6
 3 with sigma of 0.01
 O3_$1-O7_$2
 3.1 with sigma of 0.01
 O6_$1-O7_$2
 3.1 with sigma of 0.01
 O7_$1-O5
 3.1 with sigma of 0.01
2. Uiso/Uaniso restraints and constraints
Uanis(O1) \\sim Ueq, Uanis(P21) \\sim Ueq, Uanis(P20) \\sim Ueq, Uanis(O34)
\\sim Ueq, Uanis(O78) \\sim Ueq, Uanis(O62) \\sim Ueq, Uanis(O40) \\sim Ueq,
Uanis(O3) \\sim Ueq, Uanis(O5) \\sim Ueq, Uanis(Cu2) \\sim Ueq: with sigma of
0.001 and sigma for terminal atoms of 0.002
Uanis(O54) \\sim Ueq, Uanis(O80) \\sim Ueq, Uanis(O16) \\sim Ueq, Uanis(O13)
\\sim Ueq, Uanis(O10) \\sim Ueq, Uanis(O5) \\sim Ueq: with sigma of 0.001 and
sigma for terminal atoms of 0.002
Uanis(O4) \\sim Ueq, Uanis(O6) \\sim Ueq: with sigma of 0.001 and sigma for
terminal atoms of 0.002
Uanis(O37) \\sim Ueq, Uanis(O58) \\sim Ueq, Uanis(O57) \\sim Ueq, Uanis(O35)
\\sim Ueq, Uanis(O7) \\sim Ueq: with sigma of 0.001 and sigma for terminal
atoms of 0.002
Uanis(O27) \\sim Ueq, Uanis(O48) \\sim Ueq, Uanis(O43) \\sim Ueq: with sigma of
0.001 and sigma for terminal atoms of 0.002
Uanis(O3) = Uanis(O4)
;
_smtbx_masks_void_probe_radius 1.2
_smtbx_masks_void_truncation_radius 1.2
_olex2_submission_special_instructions 'No special instructions were received'
_oxdiff_exptl_absorpt_empirical_details
;
Empirical correction (ABSPACK) includes:
- Absorption correction using spherical harmonics
- Frame scaling
;
_oxdiff_exptl_absorpt_empirical_full_max 7.965
_oxdiff_exptl_absorpt_empirical_full_min 0.461

loop_
_space_group_symop_operation_xyz
'x, y, z'
'-y, x-y, z'
'-x+y, -x, z'
'-x, -y, -z'
'y, -x+y, -z'
'x-y, x, -z'

loop_
_atom_site_label
_atom_site_type_symbol
_atom_site_fract_x
_atom_site_fract_y
_atom_site_fract_z
_atom_site_U_iso_or_equiv
_atom_site_adp_type
_atom_site_occupancy
_atom_site_site_symmetry_order
_atom_site_calc_flag
_atom_site_refinement_flags_posn
_atom_site_refinement_flags_adp
_atom_site_refinement_flags_occupancy
_atom_site_disorder_assembly
_atom_site_disorder_group
W1 W 0.46949(3) 0.24930(3) 0.12072(7) 0.0192(2) Uani 1 1 d . . . . .
W2 W 0.41848(3) 0.18783(3) 0.32097(7) 0.0199(2) Uani 1 1 d . . . . .
W3 W 0.35755(3) 0.22483(3) 0.01949(7) 0.0205(2) Uani 1 1 d . . . . .
W4 W 0.30653(3) 0.16320(3) 0.21816(8) 0.0215(2) Uani 1 1 d . . . . .
W5 W 0.50860(3) 0.36948(3) 0.11753(7) 0.0206(2) Uani 1 1 d . . . . .
W9 W 0.38092(3) 0.39547(3) 0.21353(7) 0.0209(2) Uani 1 1 d . . . . .
W7 W 0.39654(3) 0.34636(3) 0.01824(7) 0.0207(2) Uani 1 1 d . . . . .
W8 W 0.32545(3) 0.32778(3) 0.43112(7) 0.0220(2) Uani 1 1 d . . . . .
W6 W 0.43854(3) 0.35309(3) 0.52932(7) 0.0227(2) Uani 1 1 d . . . . .
W10 W 0.28893(3) 0.21680(3) 0.43254(7) 0.0226(2) Uani 1 1 d . . . . .
W11 W 0.49329(3) 0.41914(3) 0.31366(8) 0.0226(2) Uani 1 1 d . . . . .
W12 W 0.40183(3) 0.24163(3) 0.53226(7) 0.0232(2) Uani 1 1 d . . . . .
W13 W 0.25822(3) 0.31285(4) 0.20816(8) 0.0262(2) Uani 1 1 d . . . . .
W14 W 0.27370(3) 0.26300(4) 0.00924(8) 0.0264(2) Uani 1 1 d . . . . .
W15 W 0.22185(3) 0.20080(4) 0.20974(8) 0.0280(2) Uani 1 1 d . . . . .
Nb1 Nb 0.56954(5) 0.32683(5) 0.27101(13) 0.0195(3) Uani 1 1 d . . . . .
Nb3 Nb 0.51823(6) 0.26550(6) 0.47262(13) 0.0223(4) Uani 1 1 d . . . . .
Nb2 Nb 0.55531(5) 0.37768(6) 0.46889(14) 0.0232(4) Uani 1 1 d . . . . .
Cu1 Cu 0.666667 0.333333 0.1323(6) 0.0448(16) Uani 1 3 d S T P . .
P20 P 0.33907(13) 0.27812(13) 0.2189(3) 0.0038(7) Uani 1 1 d . U . . .
P21 P 0.45839(13) 0.30408(13) 0.3261(3) 0.0050(7) Uani 1 1 d . U . . .
O26 O 0.3923(5) 0.3955(5) 0.0793(11) 0.023(3) Uiso 1 1 d . . . . .
O27 O 0.4537(5) 0.3673(5) 0.0723(10) 0.020(3) Uani 1 1 d . U . . .
O28 O 0.2868(5) 0.2677(6) 0.4810(10) 0.024(3) Uani 1 1 d . . . . .
O29 O 0.4472(5) 0.1949(5) 0.1946(11) 0.024(3) Uani 1 1 d . . . . .
O30 O 0.3163(5) 0.3616(5) 0.1817(10) 0.021(3) Uani 1 1 d . . . . .
O31 O 0.4139(6) 0.2963(5) 0.5969(11) 0.028(3) Uani 1 1 d . . . . .
O32 O 0.2226(5) 0.2113(6) 0.0721(11) 0.025(3) Uani 1 1 d . . . . .
O33 O 0.3742(5) 0.3314(5) 0.4931(9) 0.020(3) Uani 1 1 d . . . . .
O34 O 0.2562(6) 0.1718(6) 0.1872(12) 0.030(3) Uani 1 1 d . U . . .
O35 O 0.5197(5) 0.4228(5) 0.1869(11) 0.026(3) Uani 1 1 d . U . . .
O36 O 0.3342(5) 0.2774(5) 0.3314(9) 0.021(3) Uani 1 1 d . . . . .
O37 O 0.3306(5) 0.3153(5) -0.0032(11) 0.024(3) Uani 1 1 d . U . . .
O38 O 0.3428(6) 0.2352(5) 0.4979(12) 0.028(3) Uani 1 1 d . . . . .
O39 O 0.3180(5) 0.1676(5) 0.0798(13) 0.030(4) Uani 1 1 d . . . . .
O40 O 0.2517(6) 0.2996(6) 0.0695(12) 0.028(3) Uani 1 1 d . U . . .
O41 O 0.4397(4) 0.2608(4) 0.2663(9) 0.013(2) Uiso 1 1 d . . . . .
O12 O 0.4394(5) 0.4107(6) 0.2439(13) 0.029(3) Uani 1 1 d . . . . .
O43 O 0.4753(5) 0.2182(5) 0.3824(11) 0.023(3) Uani 1 1 d . U . . .
O44 O 0.5501(5) 0.3626(6) 0.1892(12) 0.027(3) Uani 1 1 d . . . . .
O45 O 0.3630(5) 0.1737(5) 0.2466(13) 0.028(3) Uani 1 1 d . . . . .
O46 O 0.4621(5) 0.2554(5) 0.5365(11) 0.027(3) Uiso 1 1 d . . . . .
O47 O 0.4082(5) 0.2269(5) 0.0744(12) 0.025(3) Uani 1 1 d . . . . .
O48 O 0.4969(5) 0.3630(5) 0.5355(11) 0.027(3) Uani 1 1 d . U . . .
O49 O 0.3020(5) 0.1834(5) 0.3454(11) 0.026(3) Uani 1 1 d . . . . .
O50 O 0.5236(5) 0.2760(5) 0.1908(12) 0.026(3) Uani 1 1 d . . . . .
O51 O 0.2425(6) 0.2114(6) 0.3413(12) 0.030(3) Uiso 1 1 d . . . . .
O52 O 0.3635(5) 0.3732(5) 0.3404(10) 0.023(3) Uani 1 1 d . . . . .
O53 O 0.5526(5) 0.3252(6) 0.5290(12) 0.029(3) Uani 1 1 d . . . . .
O54 O 0.3460(5) 0.2400(5) 0.1807(10) 0.019(3) Uani 1 1 d . U . . .
O55 O 0.4791(5) 0.3068(5) 0.0844(13) 0.027(3) Uani 1 1 d . . . . .
O56 O 0.5354(5) 0.4110(5) 0.3799(11) 0.024(3) Uiso 1 1 d . . . . .
O57 O 0.4527(5) 0.3910(5) 0.4190(11) 0.023(3) Uani 1 1 d . U . . .
O58 O 0.2758(5) 0.3123(5) 0.3374(10) 0.021(3) Uani 1 1 d . U . . .
O59 O 0.5941(6) 0.3757(6) 0.3683(15) 0.036(4) Uani 1 1 d . . . . .
O60 O 0.3889(5) 0.2883(5) 0.0024(11) 0.026(3) Uani 1 1 d . . . . .
O61 O 0.4669(4) 0.3444(5) 0.2642(10) 0.018(3) Uani 1 1 d . . . . .
O62 O 0.3934(5) 0.2036(6) 0.4263(11) 0.028(3) Uani 1 1 d . U . . .
O63 O 0.2113(5) 0.2498(6) 0.2262(14) 0.037(4) Uani 1 1 d . . . . .
O64 O 0.3604(6) 0.2062(7) -0.0985(13) 0.038(4) Uiso 1 1 d . . . . .
O65 O 0.3042(6) 0.2294(7) 0.0001(16) 0.044(5) Uani 1 1 d . . . . .
O66 O 0.5642(6) 0.2846(6) 0.3702(12) 0.030(4) Uani 1 1 d . . . . .
O67 O 0.4291(4) 0.2984(4) 0.4124(12) 0.021(3) Uani 1 1 d . . . . .
O68 O 0.4115(8) 0.3681(8) -0.0946(16) 0.049(5) Uani 1 1 d . . . . .
O69 O 0.3846(6) 0.4470(6) 0.2153(14) 0.035(4) Uani 1 1 d . . . . .
O70 O 0.5057(5) 0.3141(5) 0.3663(11) 0.019(3) Uani 1 1 d . . . . .
O71 O 0.4030(6) 0.1327(5) 0.3485(14) 0.033(4) Uani 1 1 d . . . . .
O72 O 0.2250(7) 0.3377(6) 0.2186(12) 0.035(4) Uani 1 1 d . . . . .
O73 O 0.3831(7) 0.2065(7) 0.6300(15) 0.042(4) Uani 1 1 d . . . . .
O74 O 0.3732(5) 0.3245(5) 0.1797(14) 0.033(4) Uani 1 1 d . . . . .
O75 O 0.2519(6) 0.1766(7) 0.5149(12) 0.037(4) Uani 1 1 d . . . . .
O76 O 0.4416(7) 0.3864(7) 0.6237(14) 0.042(4) Uani 1 1 d . . . . .
O2 O 0.6188(5) 0.3363(7) 0.2089(15) 0.041(5) Uani 1 1 d . . . . .
O78 O 0.2907(5) 0.2671(5) 0.1782(11) 0.026(3) Uani 1 1 d . U . . .
O79 O 0.3110(6) 0.3567(7) 0.5082(12) 0.039(4) Uani 1 1 d . . . . .
O80 O 0.2764(6) 0.1061(6) 0.2303(13) 0.036(4) Uani 1 1 d . U . . .
O8 O 0.5327(6) 0.2347(5) 0.5476(14) 0.038(4) Uani 1 1 d . . . . .
O81 O 0.2525(7) 0.2581(7) -0.1103(14) 0.043(4) Uiso 1 1 d . . . . .
O82 O 0.5398(6) 0.3943(7) 0.0172(14) 0.040(4) Uani 1 1 d . . . . .
O83 O 0.4878(6) 0.2344(6) 0.0189(14) 0.034(4) Uani 1 1 d . . . . .
O7 O 0.5960(7) 0.4221(7) 0.5414(13) 0.042(4) Uani 1 1 d . U . . .
O85 O 0.1677(6) 0.1554(8) 0.2213(17) 0.052(6) Uani 1 1 d . . . . .
O86 O 0.5142(6) 0.4754(6) 0.3346(15) 0.040(4) Uani 1 1 d . . . . .
O10 O 0.666667 0.333333 0.423(5) 0.102(3) Uani 1 3 d S TU P . .
Cu2 Cu 0.5358(3) 0.1903(3) 0.6328(7) 0.106(3) Uani 1 1 d D U . . .
O5 O 0.5280(18) 0.149(2) 0.739(2) 0.159(19) Uani 1 1 d D U . . .
O3 O 0.4754(11) 0.137(4) 0.569(9) 0.38(3) Uani 1 1 d . U . . .
O1 O 0.670(3) 0.374(3) 0.027(6) 0.24(3) Uani 1 1 d . U . . .
O13 O 0.6554(11) 0.4586(11) 0.269(2) 0.078(8) Uani 1 1 d . U . . .
O9 O 0.3135(18) 0.2706(18) 0.6900(17) 0.14(2) Uani 1 1 d . . . . .
O16 O 0.2541(17) 0.3078(17) 0.680(3) 0.125(14) Uani 1 1 d . U . . .
O6 O 0.5917(8) 0.2452(14) 0.697(4) 0.20(2) Uani 1 1 d D U . . .
O11 O 0.7817(16) 0.601(2) 0.768(4) 0.20(3) Uani 1 1 d . . . . .
O4 O 0.4929(13) 0.186(3) 0.739(5) 0.38(3) Uani 1 1 d D U . . .

loop_
_atom_site_aniso_label
_atom_site_aniso_U_11
_atom_site_aniso_U_22
_atom_site_aniso_U_33
_atom_site_aniso_U_23
_atom_site_aniso_U_13
_atom_site_aniso_U_12
W1 0.0116(4) 0.0177(4) 0.0310(5) -0.0074(3) -0.0005(3) 0.0092(3)
W2 0.0153(4) 0.0121(4) 0.0350(5) -0.0015(3) -0.0034(3) 0.0088(3)
W3 0.0164(4) 0.0203(4) 0.0269(5) -0.0075(3) -0.0052(3) 0.0107(4)
W4 0.0124(4) 0.0120(4) 0.0376(6) -0.0026(3) -0.0047(3) 0.0042(3)
W5 0.0109(4) 0.0165(4) 0.0337(5) 0.0027(4) 0.0054(3) 0.0064(3)
W9 0.0195(4) 0.0160(4) 0.0332(5) 0.0007(3) 0.0001(4) 0.0134(4)
W7 0.0184(4) 0.0216(5) 0.0257(5) 0.0046(3) 0.0022(3) 0.0126(4)
W8 0.0192(4) 0.0275(5) 0.0273(5) -0.0035(4) 0.0021(3) 0.0177(4)
W6 0.0217(5) 0.0259(5) 0.0259(5) -0.0096(4) -0.0043(4) 0.0159(4)
W10 0.0151(4) 0.0240(5) 0.0293(5) 0.0062(4) 0.0053(3) 0.0103(4)
W11 0.0157(4) 0.0112(4) 0.0407(6) -0.0055(4) -0.0023(4) 0.0067(3)
W12 0.0225(5) 0.0264(5) 0.0254(5) 0.0030(4) 0.0000(4) 0.0157(4)
W13 0.0185(5) 0.0331(5) 0.0370(6) 0.0001(4) -0.0019(4) 0.0204(4)
W14 0.0183(5) 0.0329(5) 0.0319(6) -0.0020(4) -0.0069(4) 0.0158(4)
W15 0.0102(4) 0.0279(5) 0.0434(6) 0.0020(4) -0.0021(4) 0.0077(4)
Nb1 0.0042(6) 0.0173(8) 0.0388(10) -0.0061(6) -0.0010(6) 0.0068(6)
Nb3 0.0169(8) 0.0222(8) 0.0347(10) -0.0027(7) -0.0081(6) 0.0149(7)
Nb2 0.0125(7) 0.0193(8) 0.0377(10) -0.0130(7) -0.0096(6) 0.0079(6)
Cu1 0.044(2) 0.044(2) 0.046(4) 0.000 0.000 0.0220(12)
P20 0.0031(10) 0.0037(10) 0.0048(11) -0.0008(8) 0.0011(8) 0.0018(8)
P21 0.0037(10) 0.0058(10) 0.0064(11) -0.0016(8) -0.0004(8) 0.0030(8)
O27 0.020(3) 0.020(3) 0.021(3) 0.0002(10) 0.0000(10) 0.0105(16)
O28 0.022(7) 0.041(9) 0.011(7) 0.013(6) 0.002(5) 0.016(7)
O29 0.028(8) 0.020(7) 0.032(8) 0.001(6) 0.009(6) 0.019(6)
O30 0.023(7) 0.021(7) 0.021(7) -0.005(5) -0.011(6) 0.013(6)
O31 0.041(9) 0.026(8) 0.025(8) -0.003(6) -0.005(7) 0.022(7)
O32 0.008(6) 0.036(9) 0.030(8) 0.010(6) 0.008(5) 0.010(6)
O33 0.027(8) 0.029(8) 0.002(6) 0.002(5) 0.001(5) 0.013(6)
O34 0.030(3) 0.030(3) 0.030(4) 0.0000(10) -0.0001(10) 0.0150(19)
O35 0.026(3) 0.026(3) 0.026(3) -0.0001(10) 0.0007(10) 0.0128(18)
O36 0.037(8) 0.028(8) 0.006(6) 0.004(5) 0.008(5) 0.022(7)
O37 0.024(3) 0.024(3) 0.024(3) 0.0004(10) -0.0002(10) 0.0121(17)
O38 0.032(9) 0.023(8) 0.041(9) 0.008(6) 0.007(7) 0.022(7)
O39 0.018(7) 0.019(7) 0.045(10) -0.006(7) -0.012(7) 0.003(6)
O40 0.028(3) 0.028(3) 0.028(3) 0.0002(10) -0.0001(10) 0.0143(18)
O12 0.012(7) 0.030(8) 0.047(10) 0.008(7) 0.008(6) 0.013(6)
O43 0.022(3) 0.023(3) 0.023(3) 0.0002(10) -0.0005(10) 0.0115(17)
O44 0.017(7) 0.030(8) 0.039(9) 0.006(7) 0.001(6) 0.016(7)
O45 0.020(8) 0.019(7) 0.051(10) -0.006(7) 0.005(7) 0.013(6)
O47 0.013(7) 0.015(7) 0.053(10) -0.012(6) -0.006(6) 0.011(6)
O48 0.027(3) 0.027(3) 0.027(3) 0.0001(10) -0.0004(10) 0.0137(18)
O49 0.010(6) 0.024(8) 0.032(8) -0.001(6) 0.000(6) -0.002(6)
O50 0.013(7) 0.025(8) 0.042(9) -0.005(6) -0.008(6) 0.012(6)
O52 0.017(7) 0.033(8) 0.016(7) 0.001(6) 0.007(5) 0.010(6)
O53 0.017(7) 0.028(8) 0.039(9) -0.006(7) -0.004(6) 0.010(7)
O54 0.019(3) 0.019(3) 0.019(3) 0.0004(10) -0.0003(10) 0.0096(16)
O55 0.014(7) 0.020(7) 0.051(10) 0.008(7) 0.005(6) 0.011(6)
O57 0.023(3) 0.023(3) 0.023(3) 0.0002(10) -0.0002(10) 0.0115(17)
O58 0.021(3) 0.021(3) 0.021(3) -0.0002(10) 0.0001(10) 0.0108(17)
O59 0.028(9) 0.021(8) 0.067(12) -0.008(8) -0.002(8) 0.018(7)
O60 0.028(8) 0.025(8) 0.027(8) -0.011(6) -0.002(6) 0.014(7)
O61 0.011(6) 0.018(7) 0.028(8) 0.003(5) 0.001(5) 0.009(5)
O62 0.028(3) 0.028(3) 0.028(3) 0.0000(10) 0.0001(10) 0.0142(18)
O63 0.009(7) 0.038(10) 0.051(11) 0.010(8) 0.011(7) 0.002(7)
O65 0.032(10) 0.047(11) 0.072(14) -0.026(10) -0.018(9) 0.034(9)
O66 0.036(9) 0.033(9) 0.037(9) -0.016(7) -0.014(7) 0.031(8)
O67 0.009(6) 0.004(6) 0.047(9) -0.004(5) -0.005(6) 0.000(5)
O68 0.051(12) 0.051(12) 0.061(13) 0.010(10) 0.016(10) 0.037(11)
O69 0.042(10) 0.023(8) 0.050(11) -0.021(7) -0.012(8) 0.024(8)
O70 0.015(7) 0.015(7) 0.030(8) -0.008(5) 0.005(5) 0.010(6)
O71 0.025(8) 0.009(7) 0.060(11) -0.001(7) -0.011(7) 0.006(6)
O72 0.057(12) 0.049(11) 0.030(9) -0.003(7) -0.010(8) 0.050(10)
O73 0.039(10) 0.033(10) 0.053(12) -0.006(8) 0.007(8) 0.017(8)
O74 0.021(8) 0.011(7) 0.064(12) 0.001(7) -0.010(7) 0.005(6)
O75 0.028(9) 0.046(11) 0.028(9) 0.011(7) 0.013(7) 0.013(8)
O76 0.045(11) 0.052(12) 0.044(11) -0.017(9) 0.000(8) 0.036(10)
O2 0.006(7) 0.044(11) 0.066(13) -0.015(9) 0.002(7) 0.008(7)
O78 0.026(3) 0.026(3) 0.027(3) -0.0006(10) 0.0002(10) 0.0132(18)
O79 0.038(10) 0.059(12) 0.025(9) -0.004(8) 0.015(7) 0.029(9)
O80 0.035(4) 0.036(4) 0.037(4) -0.0008(19) -0.0007(19) 0.018(3)
O8 0.036(10) 0.016(8) 0.046(10) 0.011(7) -0.007(8) 0.001(7)
O82 0.026(9) 0.045(11) 0.048(11) 0.012(8) 0.008(8) 0.017(8)
O83 0.023(8) 0.035(9) 0.058(11) -0.017(8) -0.010(7) 0.026(7)
O7 0.042(4) 0.042(4) 0.042(4) -0.0006(10) 0.0000(10) 0.021(2)
O85 0.006(7) 0.061(14) 0.073(14) 0.019(11) 0.000(8) 0.005(8)
O86 0.022(8) 0.022(8) 0.066(13) 0.018(8) 0.012(8) 0.005(7)
O10 0.102(2) 0.102(2) 0.102(3) 0.000 0.000 0.0508(12)
Cu2 0.106(3) 0.107(3) 0.107(3) 0.0012(10) -0.0006(10) 0.0537(15)
O5 0.159(19) 0.159(19) 0.159(19) 0.000(2) 0.000(2) 0.079(9)
O3 0.38(3) 0.38(3) 0.38(3) 0.0000(14) 0.0000(14) 0.189(13)
O1 0.24(3) 0.24(3) 0.24(3) 0.000(2) 0.000(2) 0.122(15)
O13 0.078(8) 0.078(8) 0.079(8) 0.001(2) -0.001(2) 0.039(4)
O9 0.25(5) 0.26(6) 0.011(11) 0.012(18) 0.011(18) 0.21(5)
O16 0.125(14) 0.125(14) 0.125(14) 0.000(2) 0.000(2) 0.063(7)
O6 0.20(2) 0.20(2) 0.20(2) 0.000(2) 0.000(2) 0.101(12)
O11 0.11(3) 0.23(6) 0.24(6) -0.12(5) 0.06(4) 0.07(4)
O4 0.38(3) 0.38(3) 0.38(3) 0.0000(14) 0.0000(14) 0.189(13)

loop_
_atom_type_symbol
_atom_type_description
_atom_type_scat_dispersion_real
_atom_type_scat_dispersion_imag
_atom_type_scat_source
Cu Cu -1.9646 0.5888 'International Tables Vol C Tables 4.2.6.8 and 6.1.1.4'
Nb Nb -0.1121 2.4826 'International Tables Vol C Tables 4.2.6.8 and 6.1.1.4'
O O 0.0492 0.0322 'International Tables Vol C Tables 4.2.6.8 and 6.1.1.4'
P P 0.2955 0.4335 'International Tables Vol C Tables 4.2.6.8 and 6.1.1.4'
W W -5.4734 5.5774 'International Tables Vol C Tables 4.2.6.8 and 6.1.1.4'

loop_
_geom_angle_atom_site_label_1
_geom_angle_atom_site_label_2
_geom_angle_atom_site_label_3
_geom_angle
_geom_angle_site_symmetry_1
_geom_angle_site_symmetry_3
_geom_angle_publ_flag
O29 W1 O41 73.6(5) . . ?
O29 W1 O47 87.9(7) . . ?
O47 W1 O41 82.7(6) . . ?
O50 W1 O29 91.0(7) . . ?
O50 W1 O41 83.5(6) . . ?
O50 W1 O47 165.9(7) . . ?
O50 W1 O55 90.8(7) . . ?
O55 W1 O29 158.3(6) . . ?
O55 W1 O41 85.1(6) . . ?
O55 W1 O47 85.2(6) . . ?
O83 W1 O29 99.8(8) . . ?
O83 W1 O41 173.3(7) . . ?
O83 W1 O47 95.6(7) . . ?
O83 W1 O50 98.4(7) . . ?
O83 W1 O55 101.3(8) . . ?
O29 W2 O41 73.4(5) . . ?
O29 W2 O45 86.2(7) . . ?
O43 W2 O29 90.8(7) . . ?
O43 W2 O41 82.6(6) . . ?
O43 W2 O45 163.6(6) . . ?
O43 W2 O62 89.4(7) . . ?
O45 W2 O41 81.1(6) . . ?
O62 W2 O29 156.6(6) . . ?
O62 W2 O41 83.4(6) . . ?
O62 W2 O45 87.1(7) . . ?
O71 W2 O29 101.0(8) . . ?
O71 W2 O41 174.0(7) . . ?
O71 W2 O43 100.0(7) . . ?
O71 W2 O45 96.4(7) . . ?
O71 W2 O62 102.0(8) . . ?
O39 W3 O54 73.1(6) . . ?
O39 W3 O65 85.9(9) . . ?
O47 W3 O39 91.9(7) . . ?
O47 W3 O54 82.3(6) . . ?
O47 W3 O60 91.4(7) . . ?
O47 W3 O65 163.0(8) . . ?
O60 W3 O39 157.8(7) . . ?
O60 W3 O54 85.7(6) . . ?
O60 W3 O65 84.5(8) . . ?
O64 W3 O39 99.6(8) . . ?
O64 W3 O47 99.7(8) . . ?
O64 W3 O54 172.5(7) . . ?
O64 W3 O60 101.5(8) . . ?
O64 W3 O65 97.3(9) . . ?
O65 W3 O54 80.9(7) . . ?
O34 W4 O54 80.7(6) . . ?
O39 W4 O34 86.1(7) . . ?
O39 W4 O54 73.4(6) . . ?
O45 W4 O34 162.7(7) . . ?
O45 W4 O39 92.4(7) . . ?
O45 W4 O49 90.1(7) . . ?
O45 W4 O54 82.3(6) . . ?
O49 W4 O34 84.7(7) . . ?
O49 W4 O39 157.0(7) . . ?
O49 W4 O54 84.3(6) . . ?
O80 W4 O34 97.0(8) . . ?
O80 W4 O39 99.7(8) . . ?
O80 W4 O45 100.3(8) . . ?
O80 W4 O49 102.3(8) . . ?
O80 W4 O54 172.8(7) . . ?
O27 W5 O61 82.1(5) . . ?
O35 W5 O27 85.6(6) . . ?
O35 W5 O61 73.6(6) . . ?
O44 W5 O27 163.7(6) . . ?
O44 W5 O35 93.2(7) . . ?
O44 W5 O55 89.6(7) . . ?
O44 W5 O61 82.1(6) . . ?
O55 W5 O27 85.5(6) . . ?
O55 W5 O35 157.8(7) . . ?
O55 W5 O61 85.0(6) . . ?
O82 W5 O27 96.5(8) . . ?
O82 W5 O35 98.7(9) . . ?
O82 W5 O44 99.7(8) . . ?
O82 W5 O55 102.5(9) . . ?
O82 W5 O61 172.3(8) . . ?
O26 W9 O30 87.3(6) . . ?
O26 W9 O74 74.0(7) . . ?
O30 W9 O74 80.6(6) . . ?
O12 W9 O26 91.5(7) . . ?
O12 W9 O30 163.4(7) . . ?
O12 W9 O52 89.1(7) . . ?
O12 W9 O74 83.2(7) . . ?
O52 W9 O26 158.9(7) . . ?
O52 W9 O30 86.1(6) . . ?
O52 W9 O74 85.2(7) . . ?
O69 W9 O26 96.0(8) . . ?
O69 W9 O30 95.2(7) . . ?
O69 W9 O12 101.4(8) . . ?
O69 W9 O52 104.5(8) . . ?
O69 W9 O74 169.2(8) . . ?
O26 W7 O37 88.3(6) . . ?
O26 W7 O74 73.0(6) . . ?
O27 W7 O26 90.8(6) . . ?
O27 W7 O37 163.7(6) . . ?
O27 W7 O60 91.0(7) . . ?
O27 W7 O74 82.5(6) . . ?
O37 W7 O74 81.7(6) . . ?
O60 W7 O26 158.3(7) . . ?
O60 W7 O37 84.0(7) . . ?
O60 W7 O74 85.8(6) . . ?
O68 W7 O26 98.9(8) . . ?
O68 W7 O27 99.7(9) . . ?
O68 W7 O37 96.5(9) . . ?
O68 W7 O60 102.1(9) . . ?
O68 W7 O74 171.6(8) . . ?
O28 W8 O36 72.2(6) . . ?
O28 W8 O58 84.6(6) . . ?
O33 W8 O28 91.3(6) . . ?
O33 W8 O36 82.7(6) . . ?
O33 W8 O52 91.3(6) . . ?
O33 W8 O58 162.9(6) . . ?
O52 W8 O28 157.6(7) . . ?
O52 W8 O36 86.1(6) . . ?
O52 W8 O58 86.4(6) . . ?
O58 W8 O36 80.2(6) . . ?
O79 W8 O28 99.0(8) . . ?
O79 W8 O33 101.2(8) . . ?
O79 W8 O36 170.6(8) . . ?
O79 W8 O52 102.3(8) . . ?
O79 W8 O58 95.8(8) . . ?
O31 W6 O33 84.3(7) . . ?
O31 W6 O67 73.2(6) . . ?
O33 W6 O67 81.2(5) . . ?
O48 W6 O31 92.9(7) . . ?
O48 W6 O33 164.5(6) . . ?
O48 W6 O57 91.6(7) . . ?
O48 W6 O67 83.3(6) . . ?
O57 W6 O31 155.4(7) . . ?
O57 W6 O33 85.0(6) . . ?
O57 W6 O67 83.3(6) . . ?
O76 W6 O31 99.1(9) . . ?
O76 W6 O33 97.2(8) . . ?
O76 W6 O48 98.3(8) . . ?
O76 W6 O57 104.1(9) . . ?
O76 W6 O67 172.3(8) . . ?
O28 W10 O36 73.0(5) . . ?
O28 W10 O51 84.8(7) . . ?
O38 W10 O28 90.3(7) . . ?
O38 W10 O36 83.2(6) . . ?
O38 W10 O49 91.0(7) . . ?
O38 W10 O51 164.5(7) . . ?
O49 W10 O28 157.1(6) . . ?
O49 W10 O36 84.5(6) . . ?
O49 W10 O51 87.9(7) . . ?
O51 W10 O36 81.3(6) . . ?
O75 W10 O28 98.6(8) . . ?
O75 W10 O36 171.3(7) . . ?
O75 W10 O38 99.3(8) . . ?
O75 W10 O49 103.8(8) . . ?
O75 W10 O51 96.0(8) . . ?
O35 W11 O12 86.7(7) . . ?
O35 W11 O61 73.9(6) . . ?
O12 W11 O61 82.9(6) . . ?
O56 W11 O35 94.6(7) . . ?
O56 W11 O12 165.1(7) . . ?
O56 W11 O57 88.6(7) . . ?
O56 W11 O61 83.3(6) . . ?
O57 W11 O35 156.4(7) . . ?
O57 W11 O12 84.5(7) . . ?
O57 W11 O61 83.3(6) . . ?
O86 W11 O35 99.2(8) . . ?
O86 W11 O12 94.6(8) . . ?
O86 W11 O56 99.8(8) . . ?
O86 W11 O57 103.3(8) . . ?
O86 W11 O61 172.7(8) . . ?
O31 W12 O38 86.0(7) . . ?
O31 W12 O67 73.5(6) . . ?
O38 W12 O67 83.4(6) . . ?
O46 W12 O31 93.8(7) . . ?
O46 W12 O38 166.2(7) . . ?
O46 W12 O62 88.1(7) . . ?
O46 W12 O67 83.2(6) . . ?
O62 W12 O31 156.7(7) . . ?
O62 W12 O38 86.8(7) . . ?
O62 W12 O67 83.7(6) . . ?
O73 W12 O31 98.3(8) . . ?
O73 W12 O38 96.2(8) . . ?
O73 W12 O46 97.5(9) . . ?
O73 W12 O62 104.5(8) . . ?
O73 W12 O67 171.9(7) . . ?
O30 W13 O40 88.0(6) . . ?
O30 W13 O63 157.2(7) . . ?
O30 W13 O78 85.2(6) . . ?
O40 W13 O63 86.1(8) . . ?
O40 W13 O78 73.3(6) . . ?
O58 W13 O30 89.5(6) . . ?
O58 W13 O40 157.5(7) . . ?
O58 W13 O63 87.6(7) . . ?
O58 W13 O78 84.2(6) . . ?
O63 W13 O78 72.0(7) . . ?
O72 W13 O30 104.0(8) . . ?
O72 W13 O40 99.7(7) . . ?
O72 W13 O58 102.6(7) . . ?
O72 W13 O63 98.7(9) . . ?
O72 W13 O78 168.4(8) . . ?
O32 W14 O78 72.8(6) . . ?
O37 W14 O32 158.6(7) . . ?
O37 W14 O40 88.7(7) . . ?
O37 W14 O65 87.0(8) . . ?
O37 W14 O78 85.8(6) . . ?
O40 W14 O32 86.3(7) . . ?
O40 W14 O78 73.1(6) . . ?
O65 W14 O32 89.8(8) . . ?
O65 W14 O40 157.6(8) . . ?
O65 W14 O78 84.7(8) . . ?
O81 W14 O32 100.7(8) . . ?
O81 W14 O37 100.7(8) . . ?
O81 W14 O40 100.6(8) . . ?
O81 W14 O65 101.8(9) . . ?
O81 W14 O78 171.0(8) . . ?
O32 W15 O78 74.1(6) . . ?
O34 W15 O32 89.0(7) . . ?
O34 W15 O51 89.3(7) . . ?
O34 W15 O78 83.7(7) . . ?
O51 W15 O32 158.0(7) . . ?
O51 W15 O78 84.0(6) . . ?
O63 W15 O32 86.8(8) . . ?
O63 W15 O34 156.9(7) . . ?
O63 W15 O51 86.2(8) . . ?
O63 W15 O78 73.3(6) . . ?
O85 W15 O32 99.5(9) . . ?
O85 W15 O34 102.2(10) . . ?
O85 W15 O51 102.2(9) . . ?
O85 W15 O63 100.9(9) . . ?
O85 W15 O78 171.4(8) . . ?
O44 Nb1 O70 82.3(6) . . ?
O50 Nb1 O44 82.3(7) . . ?
O50 Nb1 O70 83.9(6) . . ?
O59 Nb1 O44 89.6(7) . . ?
O59 Nb1 O50 158.5(7) . . ?
O59 Nb1 O70 75.3(6) . . ?
O66 Nb1 O44 156.7(7) . . ?
O66 Nb1 O50 90.0(7) . . ?
O66 Nb1 O59 89.8(7) . . ?
O66 Nb1 O70 75.0(6) . . ?
O2 Nb1 O44 101.2(9) . . ?
O2 Nb1 O50 99.0(8) . . ?
O2 Nb1 O59 102.0(8) . . ?
O2 Nb1 O66 101.7(9) . . ?
O2 Nb1 O70 175.6(8) . . ?
O43 Nb3 O70 82.5(5) . . ?
O46 Nb3 O43 82.9(6) . . ?
O46 Nb3 O70 84.1(6) . . ?
O53 Nb3 O43 157.2(7) . . ?
O53 Nb3 O46 91.8(7) . . ?
O53 Nb3 O66 88.4(7) . . ?
O53 Nb3 O70 74.9(6) . . ?
O66 Nb3 O43 88.1(6) . . ?
O66 Nb3 O46 157.3(6) . . ?
O66 Nb3 O70 74.0(5) . . ?
O8 Nb3 O43 101.4(7) . . ?
O8 Nb3 O46 100.3(8) . . ?
O8 Nb3 O53 101.4(8) . . ?
O8 Nb3 O66 101.9(8) . . ?
O8 Nb3 O70 174.4(7) . . ?
O48 Nb2 O70 83.1(6) . . ?
O53 Nb2 O48 89.6(7) . . ?
O53 Nb2 O56 156.0(6) . . ?
O53 Nb2 O59 89.3(7) . . ?
O53 Nb2 O70 74.3(6) . . ?
O56 Nb2 O48 81.0(6) . . ?
O56 Nb2 O70 82.6(6) . . ?
O59 Nb2 O48 157.3(7) . . ?
O59 Nb2 O56 91.0(7) . . ?
O59 Nb2 O70 74.8(6) . . ?
O7 Nb2 O48 102.4(8) . . ?
O7 Nb2 O53 102.1(8) . . ?
O7 Nb2 O56 101.5(8) . . ?
O7 Nb2 O59 100.0(8) . . ?
O7 Nb2 O70 173.6(7) . . ?
O2 Cu1 O2 94.6(8) 3_665 . ?
O2 Cu1 O2 94.6(9) 2_655 . ?
O2 Cu1 O2 94.6(9) 2_655 3_665 ?
O1 Cu1 O2 95(3) 3_665 2_655 ?
O1 Cu1 O2 95(3) . 3_665 ?
O1 Cu1 O2 165(2) 3_665 . ?
O1 Cu1 O2 96(3) . . ?
O1 Cu1 O2 95(3) 2_655 . ?
O1 Cu1 O2 96(3) 2_655 2_655 ?
O1 Cu1 O2 165(2) . 2_655 ?
O1 Cu1 O2 165(2) 2_655 3_665 ?
O1 Cu1 O2 96(3) 3_665 3_665 ?
O1 Cu1 O1 72(3) 3_665 . ?
O1 Cu1 O1 72(3) 2_655 . ?
O1 Cu1 O1 72(3) 3_665 2_655 ?
O36 P20 O78 104.7(8) . . ?
O54 P20 O36 112.9(8) . . ?
O54 P20 O78 105.1(8) . . ?
O74 P20 O36 112.9(10) . . ?
O74 P20 O54 113.7(9) . . ?
O74 P20 O78 106.6(9) . . ?
O41 P21 O70 106.6(7) . . ?
O61 P21 O41 112.2(8) . . ?
O61 P21 O70 106.8(8) . . ?
O67 P21 O41 111.8(7) . . ?
O67 P21 O61 111.7(8) . . ?
O67 P21 O70 107.3(8) . . ?
W9 O26 W7 121.7(8) . . ?
W7 O27 W5 161.5(9) . . ?
W10 O28 W8 122.1(8) . . ?
W1 O29 W2 121.6(7) . . ?
W13 O30 W9 148.9(8) . . ?
W12 O31 W6 122.2(8) . . ?
W15 O32 W14 121.6(8) . . ?
W8 O33 W6 160.2(8) . . ?
W15 O34 W4 150.6(10) . . ?
W5 O35 W11 121.3(8) . . ?
W10 O36 W8 91.9(5) . . ?
P20 O36 W8 128.6(8) . . ?
P20 O36 W10 128.8(9) . . ?
W14 O37 W7 149.1(9) . . ?
W10 O38 W12 160.1(10) . . ?
W3 O39 W4 121.0(8) . . ?
W14 O40 W13 122.1(8) . . ?
W2 O41 W1 91.4(4) . . ?
P21 O41 W1 127.6(7) . . ?
P21 O41 W2 128.1(7) . . ?
W9 O12 W11 162.9(10) . . ?
W2 O43 Nb3 150.3(9) . . ?
W5 O44 Nb1 153.1(9) . . ?
W4 O45 W2 161.1(10) . . ?
W12 O46 Nb3 151.7(9) . . ?
W3 O47 W1 161.6(9) . . ?
W6 O48 Nb2 150.1(9) . . ?
W10 O49 W4 154.0(10) . . ?
W1 O50 Nb1 150.1(9) . . ?
W15 O51 W10 146.0(9) . . ?
W9 O52 W8 152.5(9) . . ?
Nb3 O53 Nb2 121.9(8) . . ?
W4 O54 W3 91.5(5) . . ?
P20 O54 W3 128.7(8) . . ?
P20 O54 W4 129.4(8) . . ?
W1 O55 W5 145.4(10) . . ?
W11 O56 Nb2 154.2(9) . . ?
W6 O57 W11 146.0(9) . . ?
W13 O58 W8 148.0(8) . . ?
Nb2 O59 Nb1 120.3(9) . . ?
W7 O60 W3 153.6(9) . . ?
W11 O61 W5 91.1(5) . . ?
P21 O61 W5 127.6(8) . . ?
P21 O61 W11 128.5(8) . . ?
W12 O62 W2 148.9(10) . . ?
W15 O63 W13 123.0(8) . . ?
W14 O65 W3 150.2(11) . . ?
Nb1 O66 Nb3 121.1(7) . . ?
W12 O67 W6 91.0(6) . . ?
P21 O67 W6 128.1(7) . . ?
P21 O67 W12 128.5(8) . . ?
Nb1 O70 Nb3 89.8(5) . . ?
Nb1 O70 Nb2 89.4(5) . . ?
Nb3 O70 Nb2 88.9(5) . . ?
P21 O70 Nb1 126.3(8) . . ?
P21 O70 Nb3 125.4(8) . . ?
P21 O70 Nb2 125.4(7) . . ?
W7 O74 W9 90.8(6) . . ?
P20 O74 W9 129.6(11) . . ?
P20 O74 W7 128.8(10) . . ?
Nb1 O2 Cu1 168.0(12) . . ?
W13 O78 W14 91.5(6) . . ?
W15 O78 W13 91.7(6) . . ?
W15 O78 W14 91.5(6) . . ?
P20 O78 W13 123.7(9) . . ?
P20 O78 W14 123.2(8) . . ?
P20 O78 W15 125.5(9) . . ?
Nb3 O8 Cu2 168.1(11) . . ?
Nb2 O7 Cu2 163.4(12) . 3_665 ?
O8 Cu2 O7 98.8(9) . 2_655 ?
O8 Cu2 O3 90(3) . . ?
O8 Cu2 O6 86(2) . . ?
O8 Cu2 O4 100(4) . . ?
O5 Cu2 O8 164.6(16) . . ?
O5 Cu2 O7 96.6(14) . 2_655 ?
O5 Cu2 O3 88(4) . . ?
O5 Cu2 O6 94(3) . . ?
O5 Cu2 O4 65(4) . . ?
O3 Cu2 O7 91(2) . 2_655 ?
O6 Cu2 O7 92.8(7) . 2_655 ?
O6 Cu2 O3 175(3) . . ?
O4 Cu2 O7 161(3) . 2_655 ?
O4 Cu2 O3 83(3) . . ?
O4 Cu2 O6 93.5(6) . . ?

loop_
_geom_bond_atom_site_label_1
_geom_bond_atom_site_label_2
_geom_bond_distance
_geom_bond_site_symmetry_2
_geom_bond_publ_flag
W1 O29 1.915(15) . ?
W1 O41 2.368(13) . ?
W1 O47 1.946(14) . ?
W1 O50 1.872(14) . ?
W1 O55 1.895(15) . ?
W1 O83 1.713(17) . ?
W2 O29 1.953(15) . ?
W2 O41 2.350(13) . ?
W2 O43 1.887(15) . ?
W2 O45 1.994(17) . ?
W2 O62 1.896(16) . ?
W2 O71 1.728(15) . ?
W3 O39 1.926(16) . ?
W3 O47 1.861(14) . ?
W3 O54 2.356(14) . ?
W3 O60 1.898(16) . ?
W3 O64 1.764(19) . ?
W3 O65 1.928(17) . ?
W4 O34 1.935(17) . ?
W4 O39 1.934(18) . ?
W4 O45 1.823(16) . ?
W4 O49 1.917(16) . ?
W4 O54 2.336(14) . ?
W4 O80 1.701(19) . ?
W5 O27 1.947(14) . ?
W5 O35 1.922(16) . ?
W5 O44 1.839(15) . ?
W5 O55 1.914(16) . ?
W5 O61 2.372(14) . ?
W5 O82 1.692(18) . ?
W9 O26 1.887(15) . ?
W9 O30 1.968(14) . ?
W9 O12 1.849(15) . ?
W9 O52 1.880(14) . ?
W9 O69 1.708(15) . ?
W9 O74 2.355(16) . ?
W7 O26 1.950(15) . ?
W7 O27 1.868(14) . ?
W7 O37 1.978(15) . ?
W7 O60 1.882(15) . ?
W7 O68 1.69(2) . ?
W7 O74 2.35(2) . ?
W8 O28 1.933(16) . ?
W8 O33 1.824(15) . ?
W8 O36 2.338(14) . ?
W8 O52 1.909(15) . ?
W8 O58 1.984(15) . ?
W8 O79 1.684(17) . ?
W6 O31 1.929(16) . ?
W6 O33 2.003(15) . ?
W6 O48 1.855(16) . ?
W6 O57 1.896(15) . ?
W6 O67 2.365(14) . ?
W6 O76 1.697(17) . ?
W10 O28 1.901(17) . ?
W10 O36 2.329(14) . ?
W10 O38 1.857(17) . ?
W10 O49 1.859(16) . ?
W10 O51 1.962(17) . ?
W10 O75 1.745(16) . ?
W11 O35 1.940(15) . ?
W11 O12 1.968(16) . ?
W11 O56 1.841(15) . ?
W11 O57 1.903(15) . ?
W11 O61 2.347(14) . ?
W11 O86 1.712(18) . ?
W12 O31 1.920(15) . ?
W12 O38 1.978(16) . ?
W12 O46 1.873(16) . ?
W12 O62 1.879(16) . ?
W12 O67 2.358(15) . ?
W12 O73 1.70(2) . ?
W13 O30 1.885(15) . ?
W13 O40 1.948(16) . ?
W13 O58 1.880(14) . ?
W13 O63 1.959(17) . ?
W13 O72 1.734(15) . ?
W13 O78 2.369(16) . ?
W14 O32 1.962(14) . ?
W14 O37 1.883(15) . ?
W14 O40 1.942(16) . ?
W14 O65 1.906(16) . ?
W14 O78 2.384(16) . ?
W14 O81 1.77(2) . ?
W15 O32 1.925(15) . ?
W15 O34 1.907(17) . ?
W15 O51 1.911(17) . ?
W15 O63 1.90(2) . ?
W15 O78 2.355(16) . ?
W15 O85 1.732(18) . ?
Nb1 O44 2.008(15) . ?
Nb1 O50 1.996(15) . ?
Nb1 O59 1.972(18) . ?
Nb1 O66 1.929(17) . ?
Nb1 O70 2.394(13) . ?
Nb1 O2 1.770(16) . ?
Nb3 O43 1.985(15) . ?
Nb3 O46 1.981(16) . ?
Nb3 O53 1.939(16) . ?
Nb3 O66 1.965(18) . ?
Nb3 O70 2.410(15) . ?
Nb3 O8 1.716(17) . ?
Nb2 O48 2.021(16) . ?
Nb2 O53 1.939(17) . ?
Nb2 O56 2.011(15) . ?
Nb2 O59 1.943(19) . ?
Nb2 O70 2.432(14) . ?
Nb2 O7 1.769(19) . ?
Cu1 O2 1.993(17) . ?
Cu1 O2 1.993(17) 3_665 ?
Cu1 O2 1.993(17) 2_655 ?
Cu1 O1 1.98(8) . ?
Cu1 O1 1.98(8) 3_665 ?
Cu1 O1 1.98(8) 2_655 ?
P20 O36 1.556(13) . ?
P20 O54 1.532(14) . ?
P20 O74 1.525(16) . ?
P20 O78 1.604(16) . ?
P21 O41 1.528(13) . ?
P21 O61 1.523(14) . ?
P21 O67 1.503(16) . ?
P21 O70 1.580(14) . ?
O8 Cu2 1.963(19) . ?
O7 Cu2 2.19(2) 3_665 ?
Cu2 O5 1.96(5) . ?
Cu2 O3 2.15(9) . ?
Cu2 O6 2.094(10) . ?
Cu2 O4 2.028(10) . ?

loop_
_geom_torsion_atom_site_label_1
_geom_torsion_atom_site_label_2
_geom_torsion_atom_site_label_3
_geom_torsion_atom_site_label_4
_geom_torsion
_geom_torsion_site_symmetry_1
_geom_torsion_site_symmetry_2
_geom_torsion_site_symmetry_3
_geom_torsion_site_symmetry_4
_geom_torsion_publ_flag
O26 W9 O12 W11 -159(3) . . . . ?
O26 W9 O52 W8 -38(3) . . . . ?
O26 W7 O27 W5 163(3) . . . . ?
O26 W7 O60 W3 31(3) . . . . ?
O27 W5 O44 Nb1 43(4) . . . . ?
O27 W7 O60 W3 126(2) . . . . ?
O28 W8 O33 W6 165(3) . . . . ?
O28 W10 O38 W12 -157(3) . . . . ?
O28 W10 O49 W4 -41(3) . . . . ?
O29 W1 O50 Nb1 -126.6(19) . . . . ?
O29 W1 O55 W5 71(2) . . . . ?
O29 W2 O43 Nb3 130.6(17) . . . . ?
O29 W2 O62 W12 -69(3) . . . . ?
O30 W9 O26 W7 -87.8(9) . . . . ?
O30 W9 O12 W11 -73(5) . . . . ?
O30 W9 O52 W8 34(2) . . . . ?
O30 W13 O58 W8 -23.3(16) . . . . ?
O31 W6 O48 Nb2 127.7(18) . . . . ?
O31 W6 O57 W11 -81(2) . . . . ?
O31 W12 O46 Nb3 -123(2) . . . . ?
O31 W12 O62 W2 72(3) . . . . ?
O32 W14 O37 W7 52(3) . . . . ?
O32 W15 O63 W13 -74.3(11) . . . . ?
O33 W6 O48 Nb2 49(4) . . . . ?
O33 W6 O57 W11 -145.6(16) . . . . ?
O34 W4 O45 W2 82(4) . . . . ?
O34 W15 O63 W13 6(3) . . . . ?
O35 W5 O44 Nb1 129(2) . . . . ?
O35 W11 O56 Nb2 -123(2) . . . . ?
O36 W8 O33 W6 93(2) . . . . ?
O36 W10 O38 W12 -85(3) . . . . ?
O36 W10 O49 W4 -50.9(19) . . . . ?
O36 P20 O54 W3 -178.1(9) . . . . ?
O36 P20 O54 W4 47.4(13) . . . . ?
O36 P20 O74 W9 -48.4(14) . . . . ?
O36 P20 O74 W7 178.2(10) . . . . ?
O36 P20 O78 W13 61.4(11) . . . . ?
O36 P20 O78 W14 179.7(9) . . . . ?
O36 P20 O78 W15 -59.9(11) . . . . ?
O37 W7 O27 W5 76(4) . . . . ?
O37 W7 O60 W3 -39(2) . . . . ?
O38 W10 O49 W4 -133.9(19) . . . . ?
O38 W12 O46 Nb3 -35(4) . . . . ?
O38 W12 O62 W2 144.0(19) . . . . ?
O39 W3 O47 W1 -162(3) . . . . ?
O39 W3 O60 W7 -27(3) . . . . ?
O39 W4 O45 W2 167(3) . . . . ?
O40 W13 O30 W9 -132.6(16) . . . . ?
O40 W13 O58 W8 60(3) . . . . ?
O40 W14 O37 W7 128.1(17) . . . . ?
O41 W1 O50 Nb1 -53.2(19) . . . . ?
O41 W1 O55 W5 59.4(15) . . . . ?
O41 W2 O43 Nb3 57.4(17) . . . . ?
O41 W2 O62 W12 -60.9(18) . . . . ?
O41 P21 O61 W5 -51.8(11) . . . . ?
O41 P21 O61 W11 178.2(8) . . . . ?
O41 P21 O67 W6 -178.1(8) . . . . ?
O41 P21 O67 W12 51.1(12) . . . . ?
O41 P21 O70 Nb1 60.0(10) . . . . ?
O41 P21 O70 Nb3 -61.2(10) . . . . ?
O41 P21 O70 Nb2 -179.6(8) . . . . ?
O12 W9 O26 W7 75.6(10) . . . . ?
O12 W9 O52 W8 -130(2) . . . . ?
O12 W11 O56 Nb2 -28(4) . . . . ?
O43 W2 O62 W12 21.7(18) . . . . ?
O43 Nb3 O8 Cu2 -43(7) . . . . ?
O44 Nb1 O2 Cu1 -112(6) . . . . ?
O45 W2 O43 Nb3 52(3) . . . . ?
O45 W2 O62 W12 -142.2(19) . . . . ?
O46 W12 O62 W2 -23.1(18) . . . . ?
O46 Nb3 O8 Cu2 41(6) . . . . ?
O47 W1 O50 Nb1 -41(4) . . . . ?
O47 W1 O55 W5 142.5(16) . . . . ?
O47 W3 O60 W7 -125(2) . . . . ?
O48 W6 O57 W11 19.2(16) . . . . ?
O48 Nb2 O7 Cu2 126(4) . . . 3_665 ?
O49 W4 O45 W2 10(3) . . . . ?
O49 W10 O38 W12 0(3) . . . . ?
O50 W1 O55 W5 -24.0(15) . . . . ?
O50 Nb1 O2 Cu1 -28(7) . . . . ?
O51 W10 O38 W12 -86(4) . . . . ?
O51 W10 O49 W4 30.6(19) . . . . ?
O51 W15 O63 W13 84.9(12) . . . . ?
O52 W9 O26 W7 -16(2) . . . . ?
O52 W9 O12 W11 0(3) . . . . ?
O52 W8 O33 W6 7(3) . . . . ?
O53 Nb3 O8 Cu2 135(6) . . . . ?
O53 Nb2 O7 Cu2 34(4) . . . 3_665 ?
O54 W3 O47 W1 -90(3) . . . . ?
O54 W3 O60 W7 -43(2) . . . . ?
O54 W4 O45 W2 94(3) . . . . ?
O54 P20 O36 W8 177.7(9) . . . . ?
O54 P20 O36 W10 -48.0(13) . . . . ?
O54 P20 O74 W9 -178.6(10) . . . . ?
O54 P20 O74 W7 48.0(13) . . . . ?
O54 P20 O78 W13 -179.4(9) . . . . ?
O54 P20 O78 W14 -61.1(11) . . . . ?
O54 P20 O78 W15 59.2(11) . . . . ?
O55 W1 O50 Nb1 31.8(19) . . . . ?
O55 W5 O44 Nb1 -29(2) . . . . ?
O56 Nb2 O7 Cu2 -151(4) . . . 3_665 ?
O57 W6 O48 Nb2 -28.1(19) . . . . ?
O57 W11 O56 Nb2 34(2) . . . . ?
O58 W8 O33 W6 89(3) . . . . ?
O58 W13 O30 W9 25.0(16) . . . . ?
O59 Nb1 O2 Cu1 156(6) . . . . ?
O59 Nb2 O7 Cu2 -57(4) . . . 3_665 ?
O60 W3 O47 W1 -4(3) . . . . ?
O60 W7 O27 W5 5(3) . . . . ?
O61 W5 O44 Nb1 56(2) . . . . ?
O61 W11 O56 Nb2 -49.5(19) . . . . ?
O61 P21 O41 W1 51.7(11) . . . . ?
O61 P21 O41 W2 -178.4(8) . . . . ?
O61 P21 O67 W6 -51.4(12) . . . . ?
O61 P21 O67 W12 177.8(8) . . . . ?
O61 P21 O70 Nb1 -60.1(10) . . . . ?
O61 P21 O70 Nb3 178.7(8) . . . . ?
O61 P21 O70 Nb2 60.3(11) . . . . ?
O62 W2 O43 Nb3 -26.0(17) . . . . ?
O62 W12 O46 Nb3 33(2) . . . . ?
O63 W13 O30 W9 -58(3) . . . . ?
O63 W13 O58 W8 134.1(16) . . . . ?
O64 W3 O47 W1 97(3) . . . . ?
O64 W3 O60 W7 135(2) . . . . ?
O65 W3 O47 W1 -80(5) . . . . ?
O65 W3 O60 W7 38(2) . . . . ?
O65 W14 O37 W7 -30.0(17) . . . . ?
O66 Nb1 O2 Cu1 64(6) . . . . ?
O66 Nb3 O8 Cu2 -134(6) . . . . ?
O67 W6 O48 Nb2 55.0(18) . . . . ?
O67 W6 O57 W11 -63.9(15) . . . . ?
O67 W12 O46 Nb3 -50.4(19) . . . . ?
O67 W12 O62 W2 60.3(18) . . . . ?
O67 P21 O41 W1 178.1(8) . . . . ?
O67 P21 O41 W2 -51.9(11) . . . . ?
O67 P21 O61 W5 -178.3(8) . . . . ?
O67 P21 O61 W11 51.7(11) . . . . ?
O67 P21 O70 Nb1 179.9(8) . . . . ?
O67 P21 O70 Nb3 58.8(10) . . . . ?
O67 P21 O70 Nb2 -59.6(11) . . . . ?
O68 W7 O27 W5 -98(3) . . . . ?
O68 W7 O60 W3 -134(2) . . . . ?
O69 W9 O26 W7 177.2(10) . . . . ?
O69 W9 O12 W11 105(3) . . . . ?
O69 W9 O52 W8 129(2) . . . . ?
O70 P21 O41 W1 -64.9(10) . . . . ?
O70 P21 O41 W2 65.0(10) . . . . ?
O70 P21 O61 W5 64.6(11) . . . . ?
O70 P21 O61 W11 -65.3(10) . . . . ?
O70 P21 O67 W6 65.3(11) . . . . ?
O70 P21 O67 W12 -65.5(11) . . . . ?
O71 W2 O43 Nb3 -128.1(17) . . . . ?
O71 W2 O62 W12 121.8(18) . . . . ?
O72 W13 O30 W9 127.9(16) . . . . ?
O72 W13 O58 W8 -127.5(16) . . . . ?
O73 W12 O46 Nb3 138(2) . . . . ?
O73 W12 O62 W2 -120.4(19) . . . . ?
O74 W9 O26 W7 -6.9(8) . . . . ?
O74 W9 O12 W11 -85(3) . . . . ?
O74 W9 O52 W8 -47(2) . . . . ?
O74 W7 O27 W5 90(3) . . . . ?
O74 W7 O60 W3 43(2) . . . . ?
O74 P20 O36 W8 47.1(14) . . . . ?
O74 P20 O36 W10 -178.7(10) . . . . ?
O74 P20 O54 W3 -47.8(13) . . . . ?
O74 P20 O54 W4 177.7(10) . . . . ?
O74 P20 O78 W13 -58.4(12) . . . . ?
O74 P20 O78 W14 59.9(12) . . . . ?
O74 P20 O78 W15 -179.8(10) . . . . ?
O75 W10 O38 W12 104(3) . . . . ?
O75 W10 O49 W4 126.3(19) . . . . ?
O76 W6 O48 Nb2 -132.6(19) . . . . ?
O76 W6 O57 W11 118.2(16) . . . . ?
O78 W13 O30 W9 -59.2(16) . . . . ?
O78 W13 O58 W8 61.9(15) . . . . ?
O78 W14 O37 W7 55.0(17) . . . . ?
O78 W15 O63 W13 0.0(10) . . . . ?
O78 P20 O36 W8 -68.5(12) . . . . ?
O78 P20 O36 W10 65.8(12) . . . . ?
O78 P20 O54 W3 68.4(11) . . . . ?
O78 P20 O54 W4 -66.1(11) . . . . ?
O78 P20 O74 W9 66.0(14) . . . . ?
O78 P20 O74 W7 -67.4(13) . . . . ?
O79 W8 O33 W6 -96(3) . . . . ?
O80 W4 O45 W2 -93(3) . . . . ?
O81 W14 O37 W7 -131.4(17) . . . . ?
O82 W5 O44 Nb1 -132(2) . . . . ?
O83 W1 O50 Nb1 133.3(19) . . . . ?
O83 W1 O55 W5 -122.7(15) . . . . ?
O85 W15 O63 W13 -173.4(12) . . . . ?
O86 W11 O56 Nb2 137(2) . . . . ?

loop_
_smtbx_masks_void_nr
_smtbx_masks_void_average_x
_smtbx_masks_void_average_y
_smtbx_masks_void_average_z
_smtbx_masks_void_volume
_smtbx_masks_void_count_electrons
_smtbx_masks_void_content
1 0.000 0.000 -0.072 2826.0 263.6 ?
2 -0.175 -0.036 -0.135 3277.8 741.8 ?
